data_4335874
loop_
_publ_author_name
'Daniel L. Reger'
'Andrew Leitner'
'Mark D. Smith'
'T. Thao Tran'
'P. Shiv Halasyamani'

_publ_contact_author_address
;
Department of Chemistry and Biochemistry
University of South Carolina
Columbia, South Carolina 29208
USA
;
_publ_contact_author_email reger@mailbox.sc.edu
_publ_contact_author_fax '1 803 777 9521'
_publ_contact_author_name 'Professor Daniel L. Reger'
_publ_contact_author_phone '1 803 777 2587'
_publ_section_title
;
 Homochiral Helical Metal-Organic Frameworks of Group 1 Metals
;
_journal_name_full 'Inorganic Chemistry'
_journal_page_first 10041
_journal_page_last 10051
_journal_paper_doi 10.1021/ic401327h
_journal_volume 52
_journal_year 2013
_chemical_absolute_configuration ad
_chemical_formula_moiety 'C16 H14 K N O5'
_chemical_formula_sum 'C16 H14 K N O5'
_chemical_formula_weight 339.38
_chemical_name_systematic
; 
 ? 
;
_space_group_IT_number 19
_symmetry_cell_setting orthorhombic
_symmetry_space_group_name_Hall 'P 2ac 2ab'
_symmetry_space_group_name_H-M 'P 21 21 21'
_atom_sites_solution_hydrogens geom
_atom_sites_solution_primary direct
_atom_sites_solution_secondary difmap
_audit_creation_method SHELXL-97
_cell_angle_alpha 90.00
_cell_angle_beta 90.00
_cell_angle_gamma 90.00
_cell_formula_units_Z 4
_cell_length_a 6.8979(5)
_cell_length_b 14.3515(10)
_cell_length_c 14.5164(10)
_cell_measurement_reflns_used 9638
_cell_measurement_temperature 100(2)
_cell_measurement_theta_max 25.483
_cell_measurement_theta_min 2.806
_cell_volume 1437.05(18)
_computing_cell_refinement 'SAINT-Plus Version 6.45 (Bruker, 2001)'
_computing_data_collection 'SMART Version 5.625 (Bruker, 2001)'
_computing_data_reduction 'SAINT-Plus Version 6.45 (Bruker, 2001)'
_computing_molecular_graphics various
_computing_publication_material 'SHELXTL Version 6.14 (Bruker, 2000)'
_computing_structure_refinement 'SHELXL-97 (Sheldrick, 1997)'
_computing_structure_solution 'SHELXS-97 (Sheldrick, 1990)'
_diffrn_ambient_temperature 100(2)
_diffrn_measured_fraction_theta_full 0.997
_diffrn_measured_fraction_theta_max 0.997
_diffrn_measurement_device_type 'Bruker SMART APEX CCD diffractometer'
_diffrn_measurement_method 'omega scans'
_diffrn_radiation_monochromator graphite
_diffrn_radiation_source 'fine-focus sealed tube'
_diffrn_radiation_type MoK\a
_diffrn_radiation_wavelength 0.71073
_diffrn_reflns_av_R_equivalents 0.0505
_diffrn_reflns_av_sigmaI/netI 0.0284
_diffrn_reflns_limit_h_max 8
_diffrn_reflns_limit_h_min -8
_diffrn_reflns_limit_k_max 17
_diffrn_reflns_limit_k_min -17
_diffrn_reflns_limit_l_max 17
_diffrn_reflns_limit_l_min -17
_diffrn_reflns_number 17224
_diffrn_reflns_theta_full 25.57
_diffrn_reflns_theta_max 25.57
_diffrn_reflns_theta_min 2.00
_exptl_absorpt_coefficient_mu 0.397
_exptl_absorpt_correction_type none
_exptl_crystal_colour colorless
_exptl_crystal_density_diffrn 1.569
_exptl_crystal_description 'irregular chunk, cleaved'
_exptl_crystal_F_000 704
_exptl_crystal_size_max 0.42
_exptl_crystal_size_mid 0.38
_exptl_crystal_size_min 0.34
_refine_diff_density_max 0.280
_refine_diff_density_min -0.221
_refine_diff_density_rms 0.055
_refine_ls_abs_structure_details 'Flack H D (1983), Acta Cryst. A39, 876-881'
_refine_ls_abs_structure_Flack 0.01(4)
_refine_ls_extinction_method none
_refine_ls_goodness_of_fit_ref 1.070
_refine_ls_hydrogen_treatment mixed
_refine_ls_matrix_type full
_refine_ls_number_parameters 214
_refine_ls_number_reflns 2702
_refine_ls_number_restraints 0
_refine_ls_restrained_S_all 1.070
_refine_ls_R_factor_all 0.0290
_refine_ls_R_factor_gt 0.0277
_refine_ls_shift/su_max 0.001
_refine_ls_shift/su_mean 0.000
_refine_ls_structure_factor_coef Fsqd
_refine_ls_weighting_details 'calc w=1/[\s^2^(Fo^2^)+(0.0466P)^2^+0.0847P] where P=(Fo^2^+2Fc^2^)/3'
_refine_ls_weighting_scheme calc
_refine_ls_wR_factor_gt 0.0721
_refine_ls_wR_factor_ref 0.0727
_reflns_number_gt 2597
_reflns_number_total 2702
_reflns_threshold_expression >2sigma(I)
_cod_data_source_file ic401327h_si_001_02.cif
_cod_data_source_block 1
_cod_database_code 4335874

loop_
_symmetry_equiv_pos_as_xyz
'x, y, z'
'-x+1/2, -y, z+1/2'
'-x, y+1/2, -z+1/2'
'x+1/2, -y+1/2, -z'

loop_
_atom_site_label
_atom_site_type_symbol
_atom_site_fract_x
_atom_site_fract_y
_atom_site_fract_z
_atom_site_U_iso_or_equiv
_atom_site_adp_type
_atom_site_occupancy
_atom_site_symmetry_multiplicity
_atom_site_calc_flag
_atom_site_refinement_flags
K1 K 0.39665(6) 0.29919(3) 0.56874(3) 0.01825(11) Uani 1 1 d .
C1 C 0.5457(3) 0.06179(13) 0.89450(13) 0.0173(4) Uani 1 1 d .
C2 C 0.5462(3) 0.10606(14) 0.98621(13) 0.0168(4) Uani 1 1 d .
C3 C 0.5414(3) 0.20387(14) 0.99429(12) 0.0158(4) Uani 1 1 d .
C4 C 0.5344(3) 0.26125(13) 0.91518(13) 0.0160(4) Uani 1 1 d .
C5 C 0.5257(3) 0.21839(12) 0.82241(13) 0.0154(4) Uani 1 1 d .
C6 C 0.5546(3) 0.05137(13) 1.06446(15) 0.0196(4) Uani 1 1 d .
H6 H 0.5584 -0.0146 1.0591 0.023 Uiso 1 1 calc R
C7 C 0.5577(3) 0.09312(14) 1.15175(13) 0.0202(4) Uani 1 1 d .
H7 H 0.5650 0.0549 1.2051 0.024 Uiso 1 1 calc R
C8 C 0.5504(3) 0.18792(14) 1.16152(13) 0.0191(4) Uani 1 1 d .
H8 H 0.5511 0.2147 1.2214 0.023 Uiso 1 1 calc R
C9 C 0.5417(3) 0.24626(13) 1.08292(13) 0.0171(4) Uani 1 1 d .
C10 C 0.5356(3) 0.34488(14) 1.08825(14) 0.0201(4) Uani 1 1 d .
H10 H 0.5343 0.3742 1.1469 0.024 Uiso 1 1 calc R
C11 C 0.5318(3) 0.39846(14) 1.01065(14) 0.0210(4) Uani 1 1 d .
H11 H 0.5290 0.4644 1.0158 0.025 Uiso 1 1 calc R
C12 C 0.5319(3) 0.35635(13) 0.92271(14) 0.0178(4) Uani 1 1 d .
H12 H 0.5304 0.3940 0.8689 0.021 Uiso 1 1 calc R
C13 C 0.5320(3) 0.07899(13) 0.72496(13) 0.0167(4) Uani 1 1 d .
H13 H 0.5730 0.0126 0.7323 0.020 Uiso 1 1 calc R
C14 C 0.3250(3) 0.07695(14) 0.68905(14) 0.0198(4) Uani 1 1 d .
H14A H 0.2444 0.0394 0.7305 0.030 Uiso 1 1 calc R
H14B H 0.3232 0.0495 0.6272 0.030 Uiso 1 1 calc R
H14C H 0.2739 0.1406 0.6863 0.030 Uiso 1 1 calc R
C15 C 0.6830(3) 0.12535(13) 0.66108(13) 0.0167(4) Uani 1 1 d .
C16 C 0.4056(3) 0.15276(13) 0.39003(14) 0.0248(4) Uani 1 1 d .
H16A H 0.4881 0.0980 0.3802 0.037 Uiso 1 1 calc R
H16B H 0.3160 0.1595 0.3381 0.037 Uiso 1 1 calc R
H16C H 0.3316 0.1449 0.4471 0.037 Uiso 1 1 calc R
N1 N 0.5378(2) 0.12111(11) 0.81801(11) 0.0159(3) Uani 1 1 d .
O1 O 0.5518(2) -0.02214(9) 0.88365(10) 0.0245(3) Uani 1 1 d .
O2 O 0.5068(2) 0.26349(9) 0.75221(9) 0.0181(3) Uani 1 1 d .
O3 O 0.63619(19) 0.14316(9) 0.58035(8) 0.0199(3) Uani 1 1 d .
O4 O 0.84832(19) 0.13754(9) 0.69718(9) 0.0194(3) Uani 1 1 d .
O5 O 0.5231(2) 0.23354(10) 0.39675(10) 0.0223(3) Uani 1 1 d .
H5 H 0.473(4) 0.2819(19) 0.3667(19) 0.048(8) Uiso 1 1 d .

loop_
_atom_site_aniso_label
_atom_site_aniso_U_11
_atom_site_aniso_U_22
_atom_site_aniso_U_33
_atom_site_aniso_U_23
_atom_site_aniso_U_13
_atom_site_aniso_U_12
K1 0.0192(2) 0.01742(19) 0.0181(2) -0.00058(17) -0.00005(17) 0.00014(17)
C1 0.0147(9) 0.0193(10) 0.0178(10) 0.0017(8) 0.0010(8) -0.0017(7)
C2 0.0119(9) 0.0212(9) 0.0173(10) 0.0017(8) -0.0005(8) -0.0014(8)
C3 0.0100(8) 0.0210(9) 0.0164(9) -0.0013(8) 0.0011(7) -0.0002(8)
C4 0.0112(8) 0.0200(9) 0.0167(10) -0.0006(7) 0.0004(7) -0.0015(7)
C5 0.0109(8) 0.0183(9) 0.0170(9) -0.0006(8) 0.0014(7) 0.0005(7)
C6 0.0171(9) 0.0187(9) 0.0228(10) 0.0016(8) 0.0021(9) -0.0007(7)
C7 0.0176(11) 0.0264(10) 0.0165(10) 0.0051(8) -0.0004(8) -0.0015(8)
C8 0.0140(9) 0.0295(11) 0.0137(9) -0.0003(8) 0.0011(7) -0.0018(8)
C9 0.0116(8) 0.0229(10) 0.0167(10) -0.0020(8) 0.0009(8) -0.0009(7)
C10 0.0173(9) 0.0239(10) 0.0192(10) -0.0063(8) 0.0015(8) -0.0013(8)
C11 0.0189(10) 0.0188(10) 0.0254(11) -0.0045(8) 0.0013(9) -0.0011(8)
C12 0.0143(8) 0.0206(9) 0.0183(9) 0.0021(8) 0.0002(8) -0.0008(7)
C13 0.0202(10) 0.0150(9) 0.0150(9) -0.0036(7) 0.0007(8) 0.0003(8)
C14 0.0192(10) 0.0216(10) 0.0186(10) -0.0015(9) -0.0005(8) -0.0033(8)
C15 0.0182(10) 0.0128(9) 0.0191(10) -0.0026(8) 0.0015(8) 0.0037(8)
C16 0.0297(11) 0.0244(10) 0.0204(10) 0.0012(8) -0.0002(9) 0.0016(9)
N1 0.0171(8) 0.0166(7) 0.0139(8) -0.0008(6) 0.0002(7) -0.0002(6)
O1 0.0374(9) 0.0162(7) 0.0198(7) 0.0012(6) -0.0010(6) -0.0004(6)
O2 0.0214(7) 0.0178(6) 0.0150(7) 0.0025(6) 0.0001(6) 0.0015(5)
O3 0.0229(7) 0.0241(7) 0.0129(7) 0.0005(5) 0.0002(6) 0.0019(6)
O4 0.0174(7) 0.0216(7) 0.0194(7) 0.0003(6) -0.0014(6) 0.0001(5)
O5 0.0208(7) 0.0242(7) 0.0217(7) 0.0033(6) -0.0010(6) 0.0018(6)

loop_
_atom_type_symbol
_atom_type_description
_atom_type_scat_dispersion_real
_atom_type_scat_dispersion_imag
_atom_type_scat_source
C C 0.0033 0.0016 'International Tables Vol C Tables 4.2.6.8 and 6.1.1.4'
H H 0.0000 0.0000 'International Tables Vol C Tables 4.2.6.8 and 6.1.1.4'
N N 0.0061 0.0033 'International Tables Vol C Tables 4.2.6.8 and 6.1.1.4'
O O 0.0106 0.0060 'International Tables Vol C Tables 4.2.6.8 and 6.1.1.4'
K K 0.2009 0.2494 'International Tables Vol C Tables 4.2.6.8 and 6.1.1.4'

loop_
_geom_angle_atom_site_label_1
_geom_angle_atom_site_label_2
_geom_angle_atom_site_label_3
_geom_angle
_geom_angle_site_symmetry_1
_geom_angle_site_symmetry_3
O5 K1 O1 104.37(4) 4_456 3_656
O5 K1 O3 114.83(4) 4_456 .
O1 K1 O3 132.41(4) 3_656 .
O5 K1 O5 114.09(4) 4_456 .
O1 K1 O5 120.62(4) 3_656 .
O3 K1 O5 66.42(4) . .
O5 K1 O2 92.92(4) 4_456 .
O1 K1 O2 83.94(4) 3_656 .
O3 K1 O2 68.71(4) . .
O5 K1 O2 134.11(4) . .
O5 K1 O3 66.19(4) 4_456 4_456
O1 K1 O3 90.09(4) 3_656 4_456
O3 K1 O3 129.38(2) . 4_456
O5 K1 O3 68.20(4) . 4_456
O2 K1 O3 156.15(4) . 4_456
O5 K1 C16 21.50(4) 4_456 4_456
O1 K1 C16 84.03(5) 3_656 4_456
O3 K1 C16 136.04(4) . 4_456
O5 K1 C16 121.18(5) . 4_456
O2 K1 C16 97.75(5) . 4_456
O3 K1 C16 58.59(4) 4_456 4_456
O5 K1 K1 40.67(3) 4_456 4_456
O1 K1 K1 123.34(3) 3_656 4_456
O3 K1 K1 104.11(3) . 4_456
O5 K1 K1 73.84(3) . 4_456
O2 K1 K1 127.28(3) . 4_456
O3 K1 K1 41.05(3) 4_456 4_456
C16 K1 K1 50.10(3) 4_456 4_456
O5 K1 K1 144.90(3) 4_456 4_556
O1 K1 K1 109.46(3) 3_656 4_556
O3 K1 K1 43.68(3) . 4_556
O5 K1 K1 38.24(3) . 4_556
O2 K1 K1 99.53(3) . 4_556
O3 K1 K1 104.22(3) 4_456 4_556
C16 K1 K1 159.06(4) 4_456 4_556
K1 K1 K1 109.342(18) 4_456 4_556
O5 K1 H5 109.9(6) 4_456 .
O1 K1 H5 108.0(5) 3_656 .
O3 K1 H5 83.6(6) . .
O5 K1 H5 17.3(5) . .
O2 K1 H5 149.8(6) . .
O3 K1 H5 53.7(6) 4_456 .
C16 K1 H5 110.7(6) 4_456 .
K1 K1 H5 69.7(5) 4_456 .
K1 K1 H5 50.6(6) 4_556 .
O1 C1 N1 120.07(17) . .
O1 C1 C2 122.93(17) . .
N1 C1 C2 117.00(16) . .
C6 C2 C3 119.90(18) . .
C6 C2 C1 119.82(18) . .
C3 C2 C1 120.27(17) . .
C2 C3 C4 120.90(17) . .
C2 C3 C9 120.07(17) . .
C4 C3 C9 119.03(18) . .
C12 C4 C3 121.08(18) . .
C12 C4 C5 119.07(18) . .
C3 C4 C5 119.84(17) . .
O2 C5 N1 119.98(16) . .
O2 C5 C4 123.07(16) . .
N1 C5 C4 116.94(16) . .
C2 C6 C7 120.05(18) . .
C2 C6 H6 120.0 . .
C7 C6 H6 120.0 . .
C8 C7 C6 121.20(18) . .
C8 C7 H7 119.4 . .
C6 C7 H7 119.4 . .
C7 C8 C9 120.36(17) . .
C7 C8 H8 119.8 . .
C9 C8 H8 119.8 . .
C8 C9 C10 123.17(18) . .
C8 C9 C3 118.40(17) . .
C10 C9 C3 118.42(18) . .
C11 C10 C9 121.20(18) . .
C11 C10 H10 119.4 . .
C9 C10 H10 119.4 . .
C10 C11 C12 120.34(18) . .
C10 C11 H11 119.8 . .
C12 C11 H11 119.8 . .
C4 C12 C11 119.91(19) . .
C4 C12 H12 120.0 . .
C11 C12 H12 120.0 . .
N1 C13 C14 110.24(16) . .
N1 C13 C15 110.71(15) . .
C14 C13 C15 115.83(15) . .
N1 C13 H13 106.5 . .
C14 C13 H13 106.5 . .
C15 C13 H13 106.5 . .
C13 C14 H14A 109.5 . .
C13 C14 H14B 109.5 . .
H14A C14 H14B 109.5 . .
C13 C14 H14C 109.5 . .
H14A C14 H14C 109.5 . .
H14B C14 H14C 109.5 . .
O3 C15 O4 126.54(18) . .
O3 C15 C13 118.67(17) . .
O4 C15 C13 114.70(17) . .
O5 C16 H16A 109.5 . .
O5 C16 H16B 109.5 . .
H16A C16 H16B 109.5 . .
O5 C16 H16C 109.5 . .
H16A C16 H16C 109.5 . .
H16B C16 H16C 109.5 . .
C5 N1 C1 124.91(16) . .
C5 N1 C13 116.56(15) . .
C1 N1 C13 118.46(15) . .
C1 O1 K1 156.86(13) . 3_646
C5 O2 K1 156.84(12) . .
C15 O3 K1 112.10(11) . .
C15 O3 K1 126.54(12) . 4_556
K1 O3 K1 95.27(4) . 4_556
C16 O5 K1 114.92(12) . 4_556
C16 O5 K1 99.09(11) . .
K1 O5 K1 101.09(5) 4_556 .
C16 O5 H5 112.5(18) . .
K1 O5 H5 127.1(19) 4_556 .
K1 O5 H5 93.1(18) . .

loop_
_geom_bond_atom_site_label_1
_geom_bond_atom_site_label_2
_geom_bond_distance
_geom_bond_site_symmetry_2
K1 O5 2.6664(15) 4_456
K1 O1 2.6794(14) 3_656
K1 O3 2.7880(14) .
K1 O5 2.8075(15) .
K1 O2 2.8166(14) .
K1 O3 2.9320(13) 4_456
C1 O1 1.216(2) .
C1 N1 1.400(2) .
C1 C2 1.475(3) .
C2 C6 1.382(3) .
C2 C3 1.409(3) .
C3 C4 1.414(3) .
C3 C9 1.423(3) .
C4 C12 1.369(3) .
C4 C5 1.482(3) .
C5 O2 1.214(2) .
C5 N1 1.400(2) .
C6 C7 1.402(3) .
C6 H6 0.9500 .
C7 C8 1.369(3) .
C7 H7 0.9500 .
C8 C9 1.417(3) .
C8 H8 0.9500 .
C9 C10 1.418(3) .
C10 C11 1.364(3) .
C10 H10 0.9500 .
C11 C12 1.412(3) .
C11 H11 0.9500 .
C12 H12 0.9500 .
C13 N1 1.480(2) .
C13 C14 1.520(3) .
C13 C15 1.545(3) .
C13 H13 1.0000 .
C14 H14A 0.9800 .
C14 H14B 0.9800 .
C14 H14C 0.9800 .
C15 O3 1.242(2) .
C15 O4 1.267(2) .
C16 O5 1.418(2) .
C16 H16A 0.9800 .
C16 H16B 0.9800 .
C16 H16C 0.9800 .
O1 K1 2.6794(14) 3_646
O3 K1 2.9320(13) 4_556
O5 K1 2.6664(15) 4_556
O5 H5 0.89(3) .

loop_
_geom_hbond_atom_site_label_D
_geom_hbond_atom_site_label_H
_geom_hbond_atom_site_label_A
_geom_hbond_distance_DH
_geom_hbond_distance_HA
_geom_hbond_distance_DA
_geom_hbond_angle_DHA
_geom_hbond_site_symmetry_A
O5 H5 O4 0.89(3) 1.71(3) 2.596(2) 171(3) 4_456
O5 H5 O3 0.89(3) 2.67(3) 3.2196(19) 121(2) 4_456

loop_
_geom_torsion_atom_site_label_1
_geom_torsion_atom_site_label_2
_geom_torsion_atom_site_label_3
_geom_torsion_atom_site_label_4
_geom_torsion
_geom_torsion_site_symmetry_1
_geom_torsion_site_symmetry_4
O1 C1 C2 C6 0.2(3) . .
N1 C1 C2 C6 -179.74(16) . .
O1 C1 C2 C3 179.16(17) . .
N1 C1 C2 C3 -0.8(3) . .
C6 C2 C3 C4 179.49(17) . .
C1 C2 C3 C4 0.6(3) . .
C6 C2 C3 C9 -1.1(3) . .
C1 C2 C3 C9 179.92(16) . .
C2 C3 C4 C12 -179.24(17) . .
C9 C3 C4 C12 1.4(3) . .
C2 C3 C4 C5 1.9(3) . .
C9 C3 C4 C5 -177.45(17) . .
C12 C4 C5 O2 -3.7(3) . .
C3 C4 C5 O2 175.12(18) . .
C12 C4 C5 N1 177.07(16) . .
C3 C4 C5 N1 -4.1(3) . .
C3 C2 C6 C7 0.2(3) . .
C1 C2 C6 C7 179.18(18) . .
C2 C6 C7 C8 0.7(3) . .
C6 C7 C8 C9 -0.7(3) . .
C7 C8 C9 C10 -179.40(19) . .
C7 C8 C9 C3 -0.2(3) . .
C2 C3 C9 C8 1.1(3) . .
C4 C3 C9 C8 -179.51(17) . .
C2 C3 C9 C10 -179.64(17) . .
C4 C3 C9 C10 -0.3(3) . .
C8 C9 C10 C11 178.50(18) . .
C3 C9 C10 C11 -0.7(3) . .
C9 C10 C11 C12 0.6(3) . .
C3 C4 C12 C11 -1.5(3) . .
C5 C4 C12 C11 177.31(17) . .
C10 C11 C12 C4 0.5(3) . .
N1 C13 C15 O3 -138.46(17) . .
C14 C13 C15 O3 -12.0(2) . .
N1 C13 C15 O4 44.5(2) . .
C14 C13 C15 O4 170.98(17) . .
O2 C5 N1 C1 -175.21(17) . .
C4 C5 N1 C1 4.0(3) . .
O2 C5 N1 C13 1.7(3) . .
C4 C5 N1 C13 -179.10(15) . .
O1 C1 N1 C5 178.42(18) . .
C2 C1 N1 C5 -1.6(3) . .
O1 C1 N1 C13 1.6(3) . .
C2 C1 N1 C13 -178.47(17) . .
C14 C13 N1 C5 -77.9(2) . .
C15 C13 N1 C5 51.6(2) . .
C14 C13 N1 C1 99.2(2) . .
C15 C13 N1 C1 -131.32(17) . .
N1 C1 O1 K1 166.6(2) . 3_646
C2 C1 O1 K1 -13.4(5) . 3_646
N1 C5 O2 K1 26.4(4) . .
C4 C5 O2 K1 -152.8(2) . .
O5 K1 O2 C5 60.2(3) 4_456 .
O1 K1 O2 C5 164.4(3) 3_656 .
O3 K1 O2 C5 -55.3(3) . .
O5 K1 O2 C5 -68.0(3) . .
O3 K1 O2 C5 88.1(3) 4_456 .
C16 K1 O2 C5 81.3(3) 4_456 .
K1 K1 O2 C5 36.5(3) 4_456 .
K1 K1 O2 C5 -86.8(3) 4_556 .
O4 C15 O3 K1 -107.48(18) . .
C13 C15 O3 K1 75.92(17) . .
O4 C15 O3 K1 7.6(3) . 4_556
C13 C15 O3 K1 -168.98(11) . 4_556
O5 K1 O3 C15 -81.76(13) 4_456 .
O1 K1 O3 C15 60.71(14) 3_656 .
O5 K1 O3 C15 171.45(13) . .
O2 K1 O3 C15 1.35(12) . .
O3 K1 O3 C15 -160.47(11) 4_456 .
C16 K1 O3 C15 -77.37(14) 4_456 .
K1 K1 O3 C15 -123.57(12) 4_456 .
K1 K1 O3 C15 133.06(14) 4_556 .
O5 K1 O3 K1 145.18(4) 4_456 4_556
O1 K1 O3 K1 -72.35(6) 3_656 4_556
O5 K1 O3 K1 38.39(4) . 4_556
O2 K1 O3 K1 -131.72(5) . 4_556
O3 K1 O3 K1 66.47(7) 4_456 4_556
C16 K1 O3 K1 149.57(6) 4_456 4_556
K1 K1 O3 K1 103.37(3) 4_456 4_556
O5 K1 O5 C16 -33.93(11) 4_456 .
O1 K1 O5 C16 -159.43(11) 3_656 .
O3 K1 O5 C16 73.93(11) . .
O2 K1 O5 C16 86.82(12) . .
O3 K1 O5 C16 -83.00(11) 4_456 .
C16 K1 O5 C16 -56.90(14) 4_456 .
K1 K1 O5 C16 -39.86(10) 4_456 .
K1 K1 O5 C16 117.78(12) 4_556 .
O5 K1 O5 K1 -151.71(6) 4_456 4_556
O1 K1 O5 K1 82.79(6) 3_656 4_556
O3 K1 O5 K1 -43.85(4) . 4_556
O2 K1 O5 K1 -30.96(7) . 4_556
O3 K1 O5 K1 159.22(6) 4_456 4_556
C16 K1 O5 K1 -174.69(5) 4_456 4_556
K1 K1 O5 K1 -157.65(5) 4_456 4_556
